data_7210349
loop_
_publ_author_name
'Cheng, Pei-Chi'
'Kuo, Po-Ting'
'Xie, Ming-Yuan'
'Hsu, Wayne'
'Chen, Jhy-Der'

_publ_section_title
;
 Structure-directing roles of auxiliary polycarboxylate ligands in the
 formation of Zn(ii) and Cd(ii) coordination polymers based on a flexible
 N,N&#x2032;-di(3-pyridyl)dodecanediamide
;
_journal_issue 31
_journal_name_full CrystEngComm
_journal_page_first 6264
_journal_paper_doi 10.1039/c3ce40785c
_journal_volume 15
_journal_year 2013
_chemical_formula_sum 'C31 H38 N4 O10 Zn'
_chemical_formula_weight 692.02
_chemical_name_systematic
;
?
;
_space_group_IT_number 2
_symmetry_cell_setting triclinic
_symmetry_space_group_name_Hall '-P 1'
_symmetry_space_group_name_H-M 'P -1'
_atom_sites_solution_hydrogens geom
_atom_sites_solution_primary direct
_atom_sites_solution_secondary difmap
_audit_creation_method SHELXL-97
_cell_angle_alpha 89.33(2)
_cell_angle_beta 81.068(13)
_cell_angle_gamma 78.376(16)
_cell_formula_units_Z 2
_cell_length_a 9.482(2)
_cell_length_b 11.424(3)
_cell_length_c 15.607(4)
_cell_measurement_reflns_used 6113
_cell_measurement_temperature 295(2)
_cell_measurement_theta_max 29.0388
_cell_measurement_theta_min 2.6377
_cell_volume 1635.5(7)
_computing_cell_refinement
;
'Tue Mar 16 15:42:27 2010'
;
_computing_data_collection
;
'Tue Mar 16 15:42:27 2010'
;
_computing_data_reduction
;
'Tue Mar 16 15:42:27 2010'
;
_computing_molecular_graphics 'SHELXTL (Sheldrick, 2008)'
_computing_publication_material 'SHELXTL (Sheldrick, 2008)'
_computing_structure_refinement 'SHELXL97 (Sheldrick, 2008)'
_computing_structure_solution 'SHELXS97 (Sheldrick, 2008)'
_diffrn_ambient_temperature 295(2)
_diffrn_detector_area_resol_mean 16.0690
_diffrn_measured_fraction_theta_full 0.998
_diffrn_measured_fraction_theta_max 0.856
_diffrn_measurement_device_type 'Xcalibur, Sapphire3, Gemini'
_diffrn_measurement_method '\w scans'
_diffrn_radiation_monochromator graphite
_diffrn_radiation_source 'fine-focus sealed tube'
_diffrn_radiation_type MoK\a
_diffrn_radiation_wavelength 0.71073
_diffrn_reflns_av_R_equivalents 0.0355
_diffrn_reflns_av_sigmaI/netI 0.1021
_diffrn_reflns_limit_h_max 11
_diffrn_reflns_limit_h_min -12
_diffrn_reflns_limit_k_max 15
_diffrn_reflns_limit_k_min -15
_diffrn_reflns_limit_l_max 21
_diffrn_reflns_limit_l_min -20
_diffrn_reflns_number 15061
_diffrn_reflns_theta_full 25.00
_diffrn_reflns_theta_max 29.10
_diffrn_reflns_theta_min 2.64
_exptl_absorpt_coefficient_mu 0.812
_exptl_absorpt_correction_T_max 1.00000
_exptl_absorpt_correction_T_min 0.97356
_exptl_absorpt_correction_type multi-scan
_exptl_absorpt_process_details
;
'Tue Mar 16 15:42:27 2010'
;
_exptl_crystal_colour colorless
_exptl_crystal_density_diffrn 1.405
_exptl_crystal_density_method 'not measured'
_exptl_crystal_description block
_exptl_crystal_F_000 724
_exptl_crystal_size_max 0.36
_exptl_crystal_size_mid 0.18
_exptl_crystal_size_min 0.16
_refine_diff_density_max 0.708
_refine_diff_density_min -0.437
_refine_diff_density_rms 0.070
_refine_ls_extinction_method none
_refine_ls_goodness_of_fit_ref 1.013
_refine_ls_hydrogen_treatment mixed
_refine_ls_matrix_type full
_refine_ls_number_parameters 418
_refine_ls_number_reflns 7509
_refine_ls_number_restraints 0
_refine_ls_restrained_S_all 1.013
_refine_ls_R_factor_all 0.0754
_refine_ls_R_factor_gt 0.0405
_refine_ls_shift/su_max 0.001
_refine_ls_shift/su_mean 0.000
_refine_ls_structure_factor_coef Fsqd
_refine_ls_weighting_details 'calc w=1/[\s^2^(Fo^2^)+(0.0255P)^2^+0.0000P] where P=(Fo^2^+2Fc^2^)/3'
_refine_ls_weighting_scheme calc
_refine_ls_wR_factor_gt 0.0740
_refine_ls_wR_factor_ref 0.0773
_reflns_number_gt 4757
_reflns_number_total 7509
_reflns_threshold_expression >2sigma(I)
_cod_data_source_file c3ce40785c.txt
_cod_data_source_block 2
_cod_original_sg_symbol_H-M P-1
_cod_database_code 7210349

loop_
_symmetry_equiv_pos_as_xyz
'x, y, z'
'-x, -y, -z'

loop_
_atom_site_label
_atom_site_type_symbol
_atom_site_fract_x
_atom_site_fract_y
_atom_site_fract_z
_atom_site_U_iso_or_equiv
_atom_site_adp_type
_atom_site_occupancy
_atom_site_symmetry_multiplicity
_atom_site_calc_flag
_atom_site_refinement_flags
Zn Zn -1.08797(3) 0.65330(3) 0.547410(17) 0.01562(7) Uani 1 1 d .
O1 O -0.70831(17) 0.88148(17) 0.63267(12) 0.0389(5) Uani 1 1 d .
O2 O 0.55512(17) 0.65245(19) 0.97310(10) 0.0405(6) Uani 1 1 d .
O3 O -0.90865(13) 0.60156(15) 0.46728(9) 0.0187(4) Uani 1 1 d .
O4 O -0.78381(14) 0.60970(14) 0.57589(9) 0.0168(4) Uani 1 1 d .
O5 O -0.27334(13) 0.65392(14) 0.50884(9) 0.0162(4) Uani 1 1 d .
O6 O -0.17637(15) 0.69132(16) 0.37428(10) 0.0258(4) Uani 1 1 d .
O7 O -0.45367(15) 0.65516(16) 0.13776(10) 0.0246(4) Uani 1 1 d .
O8 O -0.69535(15) 0.67065(15) 0.16599(9) 0.0224(4) Uani 1 1 d .
N1 N -1.09959(18) 0.83467(18) 0.57136(11) 0.0193(5) Uani 1 1 d .
N2 N -0.90804(19) 1.02626(19) 0.67928(13) 0.0287(5) Uani 1 1 d .
H2A H -0.9393 1.0889 0.7122 0.034 Uiso 1 1 calc R
N3 N 0.54214(17) 0.62553(18) 0.83263(11) 0.0190(5) Uani 1 1 d .
H3A H 0.4844 0.6244 0.7954 0.023 Uiso 1 1 calc R
N4 N 0.87313(17) 0.60915(17) 0.67446(11) 0.0151(4) Uani 1 1 d .
C1 C -1.2090(2) 0.9187(2) 0.54929(16) 0.0260(6) Uani 1 1 d .
H1A H -1.2773 0.8950 0.5201 0.031 Uiso 1 1 calc R
C2 C -1.2232(3) 1.0373(2) 0.56837(17) 0.0314(7) Uani 1 1 d .
H2B H -1.3001 1.0931 0.5525 0.038 Uiso 1 1 calc R
C3 C -1.1218(2) 1.0738(2) 0.61156(16) 0.0304(7) Uani 1 1 d .
H3B H -1.1297 1.1542 0.6251 0.036 Uiso 1 1 calc R
C4 C -1.0089(2) 0.9888(2) 0.63417(15) 0.0227(6) Uani 1 1 d .
C5 C -1.0017(2) 0.8703(2) 0.61329(15) 0.0233(6) Uani 1 1 d .
H5A H -0.9260 0.8129 0.6289 0.028 Uiso 1 1 calc R
C6 C -0.7645(3) 0.9721(3) 0.67569(17) 0.0314(7) Uani 1 1 d .
C7 C -0.6815(3) 1.0384(3) 0.72705(19) 0.0429(8) Uani 1 1 d .
H7A H -0.7447 1.0712 0.7798 0.051 Uiso 1 1 calc R
H7B H -0.6550 1.1047 0.6933 0.051 Uiso 1 1 calc R
C8 C -0.5440(2) 0.9596(2) 0.75084(16) 0.0299(7) Uani 1 1 d .
H8A H -0.5689 0.8890 0.7793 0.036 Uiso 1 1 calc R
H8B H -0.4762 0.9338 0.6982 0.036 Uiso 1 1 calc R
C9 C -0.4706(3) 1.0235(3) 0.81006(18) 0.0392(8) Uani 1 1 d .
H9A H -0.5430 1.0606 0.8580 0.047 Uiso 1 1 calc R
H9B H -0.4322 1.0865 0.7781 0.047 Uiso 1 1 calc R
C10 C -0.3476(3) 0.9418(3) 0.84618(19) 0.0451(8) Uani 1 1 d .
H10A H -0.2682 0.9149 0.7992 0.054 Uiso 1 1 calc R
H10B H -0.3820 0.8719 0.8698 0.054 Uiso 1 1 calc R
C11 C -0.2895(3) 1.0021(3) 0.91755(19) 0.0498(9) Uani 1 1 d .
H11A H -0.2413 1.0643 0.8918 0.060 Uiso 1 1 calc R
H11B H -0.3710 1.0398 0.9603 0.060 Uiso 1 1 calc R
C12 C -0.1835(3) 0.9153(3) 0.96262(19) 0.0513(9) Uani 1 1 d .
H12A H -0.2223 0.8437 0.9759 0.062 Uiso 1 1 calc R
H12B H -0.1747 0.9512 1.0171 0.062 Uiso 1 1 calc R
C13 C -0.0311(3) 0.8800(3) 0.90806(19) 0.0485(9) Uani 1 1 d .
H13A H -0.0405 0.8505 0.8516 0.058 Uiso 1 1 calc R
H13B H 0.0117 0.9503 0.8992 0.058 Uiso 1 1 calc R
C14 C 0.0709(3) 0.7837(3) 0.95120(18) 0.0420(8) Uani 1 1 d .
H14A H 0.0668 0.8071 1.0112 0.050 Uiso 1 1 calc R
H14B H 0.0370 0.7091 0.9508 0.050 Uiso 1 1 calc R
C15 C 0.2276(2) 0.7638(3) 0.90615(17) 0.0374(8) Uani 1 1 d .
H15A H 0.2692 0.8318 0.9177 0.045 Uiso 1 1 calc R
H15B H 0.2301 0.7575 0.8440 0.045 Uiso 1 1 calc R
C16 C 0.3183(2) 0.6509(3) 0.93712(15) 0.0286(7) Uani 1 1 d .
H16A H 0.2914 0.6464 0.9995 0.034 Uiso 1 1 calc R
H16B H 0.2942 0.5823 0.9109 0.034 Uiso 1 1 calc R
C17 C 0.4813(2) 0.6425(2) 0.91641(16) 0.0254(6) Uani 1 1 d .
C18 C 0.6930(2) 0.6093(2) 0.80034(14) 0.0169(5) Uani 1 1 d .
C19 C 0.8016(2) 0.5693(2) 0.85021(15) 0.0233(6) Uani 1 1 d .
H19A H 0.7785 0.5560 0.9091 0.028 Uiso 1 1 calc R
C20 C 0.9445(2) 0.5499(2) 0.81005(15) 0.0248(6) Uani 1 1 d .
H20A H 1.0192 0.5235 0.8421 0.030 Uiso 1 1 calc R
C21 C 0.9771(2) 0.5693(2) 0.72291(14) 0.0207(6) Uani 1 1 d .
H21A H 1.0742 0.5544 0.6968 0.025 Uiso 1 1 calc R
C22 C 0.7334(2) 0.6278(2) 0.71283(14) 0.0162(5) Uani 1 1 d .
H22A H 0.6607 0.6543 0.6793 0.019 Uiso 1 1 calc R
C23 C -0.7918(2) 0.6088(2) 0.49806(14) 0.0139(5) Uani 1 1 d .
C24 C -0.6646(2) 0.6234(2) 0.43195(13) 0.0121(5) Uani 1 1 d .
C25 C -0.5340(2) 0.6351(2) 0.45809(13) 0.0130(5) Uani 1 1 d .
H25A H -0.5253 0.6306 0.5166 0.016 Uiso 1 1 calc R
C26 C -0.4171(2) 0.6535(2) 0.39812(13) 0.0133(5) Uani 1 1 d .
C27 C -0.2756(2) 0.6665(2) 0.42732(15) 0.0163(5) Uani 1 1 d .
C28 C -0.4285(2) 0.6588(2) 0.31030(14) 0.0149(5) Uani 1 1 d .
H28A H -0.3491 0.6686 0.2697 0.018 Uiso 1 1 calc R
C29 C -0.5596(2) 0.6494(2) 0.28336(13) 0.0132(5) Uani 1 1 d .
C30 C -0.5778(2) 0.6602(2) 0.19042(14) 0.0176(5) Uani 1 1 d .
C31 C -0.6762(2) 0.6314(2) 0.34433(13) 0.0134(5) Uani 1 1 d .
H31A H -0.7631 0.6245 0.3262 0.016 Uiso 1 1 calc R
O9 O -0.99902(16) 1.24565(16) 0.77161(10) 0.0307(5) Uani 1 1 d .
H9E H -1.0904 1.2731 0.7786 0.037 Uiso 1 1 d R
H9F H -0.9589 1.2798 0.7286 0.037 Uiso 1 1 d R
O10 O 0.38964(16) 0.65642(16) 0.69267(10) 0.0305(5) Uani 1 1 d .
H10D H 0.3463 0.6174 0.6629 0.037 Uiso 1 1 d R
H10E H 0.3579 0.7306 0.6863 0.037 Uiso 1 1 d R
H7C H -0.470(2) 0.671(2) 0.0873(16) 0.037 Uiso 1 1 d .

loop_
_atom_site_aniso_label
_atom_site_aniso_U_11
_atom_site_aniso_U_22
_atom_site_aniso_U_33
_atom_site_aniso_U_23
_atom_site_aniso_U_13
_atom_site_aniso_U_12
Zn 0.00877(11) 0.02496(18) 0.01348(13) -0.00056(12) -0.00103(9) -0.00474(11)
O1 0.0298(9) 0.0258(12) 0.0628(13) -0.0129(10) -0.0239(9) 0.0036(9)
O2 0.0265(9) 0.0790(17) 0.0123(9) -0.0030(10) -0.0005(7) -0.0038(10)
O3 0.0084(7) 0.0338(11) 0.0149(8) -0.0020(7) -0.0015(6) -0.0070(7)
O4 0.0136(7) 0.0270(10) 0.0107(8) -0.0015(7) -0.0005(6) -0.0072(7)
O5 0.0098(7) 0.0251(10) 0.0145(8) 0.0002(7) -0.0041(6) -0.0043(7)
O6 0.0121(7) 0.0465(12) 0.0212(9) 0.0070(8) -0.0025(7) -0.0122(8)
O7 0.0204(8) 0.0445(13) 0.0088(8) 0.0011(8) 0.0015(7) -0.0088(8)
O8 0.0167(7) 0.0352(12) 0.0162(8) 0.0012(8) -0.0056(7) -0.0045(8)
N1 0.0161(9) 0.0235(13) 0.0191(10) -0.0016(9) -0.0032(8) -0.0059(9)
N2 0.0262(10) 0.0190(13) 0.0421(13) -0.0093(10) -0.0138(10) -0.0004(10)
N3 0.0144(9) 0.0320(14) 0.0114(10) -0.0004(9) -0.0025(7) -0.0063(9)
N4 0.0141(9) 0.0166(12) 0.0148(10) -0.0005(9) -0.0018(8) -0.0039(9)
C1 0.0219(12) 0.0273(17) 0.0307(14) 0.0026(12) -0.0103(11) -0.0046(12)
C2 0.0253(13) 0.0250(18) 0.0442(16) 0.0008(14) -0.0166(12) 0.0032(13)
C3 0.0281(13) 0.0198(16) 0.0431(17) -0.0030(13) -0.0105(12) -0.0003(12)
C4 0.0219(12) 0.0176(15) 0.0299(14) -0.0015(12) -0.0099(11) -0.0028(11)
C5 0.0173(11) 0.0246(17) 0.0278(14) 0.0011(12) -0.0072(10) -0.0013(12)
C6 0.0298(13) 0.0242(18) 0.0439(17) 0.0016(14) -0.0198(12) -0.0031(13)
C7 0.0427(15) 0.0291(18) 0.067(2) -0.0020(15) -0.0348(15) -0.0099(15)
C8 0.0235(12) 0.0296(17) 0.0414(16) 0.0011(13) -0.0137(11) -0.0106(12)
C9 0.0329(14) 0.0317(18) 0.0588(19) -0.0014(15) -0.0260(13) -0.0058(14)
C10 0.0386(15) 0.035(2) 0.069(2) -0.0012(16) -0.0284(15) -0.0078(15)
C11 0.0361(15) 0.044(2) 0.064(2) -0.0134(17) -0.0136(15) 0.0094(16)
C12 0.0319(15) 0.067(3) 0.052(2) -0.0162(18) -0.0126(14) 0.0014(17)
C13 0.0340(15) 0.057(2) 0.054(2) -0.0005(17) -0.0090(14) -0.0068(16)
C14 0.0293(14) 0.049(2) 0.0455(18) 0.0005(16) -0.0076(13) -0.0006(15)
C15 0.0229(13) 0.046(2) 0.0396(17) 0.0049(15) -0.0005(12) -0.0012(14)
C16 0.0176(11) 0.0435(19) 0.0201(14) 0.0030(13) 0.0046(10) -0.0009(13)
C17 0.0230(12) 0.0283(17) 0.0219(14) 0.0027(12) 0.0006(11) -0.0017(12)
C18 0.0159(10) 0.0189(15) 0.0158(12) -0.0026(10) -0.0002(9) -0.0046(10)
C19 0.0216(12) 0.0334(17) 0.0145(12) 0.0041(12) -0.0014(10) -0.0060(12)
C20 0.0185(11) 0.0357(18) 0.0201(13) 0.0054(12) -0.0062(10) -0.0035(12)
C21 0.0142(10) 0.0237(16) 0.0247(13) -0.0015(11) -0.0032(10) -0.0043(11)
C22 0.0138(10) 0.0187(15) 0.0168(12) -0.0024(10) -0.0024(9) -0.0050(10)
C23 0.0107(10) 0.0145(14) 0.0160(12) 0.0000(10) -0.0001(9) -0.0028(10)
C24 0.0092(9) 0.0107(13) 0.0157(11) -0.0001(10) -0.0007(8) -0.0017(9)
C25 0.0131(10) 0.0139(14) 0.0114(11) -0.0012(10) -0.0035(9) 0.0002(10)
C26 0.0105(10) 0.0117(13) 0.0174(12) 0.0006(10) -0.0025(9) -0.0010(10)
C27 0.0099(10) 0.0145(14) 0.0243(13) 0.0003(11) -0.0028(9) -0.0019(10)
C28 0.0101(10) 0.0167(14) 0.0166(12) 0.0009(10) 0.0029(9) -0.0039(10)
C29 0.0139(10) 0.0133(14) 0.0123(11) -0.0011(10) -0.0026(9) -0.0023(10)
C30 0.0205(11) 0.0140(14) 0.0181(12) 0.0005(10) -0.0010(10) -0.0044(11)
C31 0.0099(10) 0.0139(14) 0.0160(12) 0.0007(10) -0.0035(9) -0.0006(10)
O9 0.0259(8) 0.0317(12) 0.0306(10) -0.0001(9) 0.0057(8) -0.0046(9)
O10 0.0311(9) 0.0326(12) 0.0309(10) -0.0070(8) -0.0164(8) -0.0045(9)

loop_
_atom_type_symbol
_atom_type_description
_atom_type_scat_dispersion_real
_atom_type_scat_dispersion_imag
_atom_type_scat_source
C C 0.0033 0.0016 'International Tables Vol C Tables 4.2.6.8 and 6.1.1.4'
H H 0.0000 0.0000 'International Tables Vol C Tables 4.2.6.8 and 6.1.1.4'
N N 0.0061 0.0033 'International Tables Vol C Tables 4.2.6.8 and 6.1.1.4'
O O 0.0106 0.0060 'International Tables Vol C Tables 4.2.6.8 and 6.1.1.4'
Zn Zn 0.2839 1.4301 'International Tables Vol C Tables 4.2.6.8 and 6.1.1.4'

loop_
_geom_angle_atom_site_label_1
_geom_angle_atom_site_label_2
_geom_angle_atom_site_label_3
_geom_angle
_geom_angle_site_symmetry_1
_geom_angle_site_symmetry_3
O3 Zn O5 119.28(6) . 1_455
O3 Zn N4 126.52(7) . 1_355
O5 Zn N4 102.76(6) 1_455 1_355
O3 Zn N1 105.32(7) . .
O5 Zn N1 102.19(7) 1_455 .
N4 Zn N1 95.61(8) 1_355 .
C23 O3 Zn 114.50(13) . .
C27 O5 Zn 116.26(13) . 1_655
C30 O7 H7C 109.8(16) . .
C5 N1 C1 118.1(2) . .
C5 N1 Zn 120.54(16) . .
C1 N1 Zn 121.27(16) . .
C6 N2 C4 126.0(2) . .
C6 N2 H2A 117.0 . .
C4 N2 H2A 117.0 . .
C17 N3 C18 125.70(18) . .
C17 N3 H3A 117.2 . .
C18 N3 H3A 117.2 . .
C21 N4 C22 118.29(18) . .
C21 N4 Zn 124.48(14) . 1_755
C22 N4 Zn 117.13(14) . 1_755
N1 C1 C2 122.3(2) . .
N1 C1 H1A 118.8 . .
C2 C1 H1A 118.8 . .
C1 C2 C3 119.4(2) . .
C1 C2 H2B 120.3 . .
C3 C2 H2B 120.3 . .
C4 C3 C2 118.8(2) . .
C4 C3 H3B 120.6 . .
C2 C3 H3B 120.6 . .
C3 C4 C5 118.7(2) . .
C3 C4 N2 118.5(2) . .
C5 C4 N2 122.8(2) . .
N1 C5 C4 122.6(2) . .
N1 C5 H5A 118.7 . .
C4 C5 H5A 118.7 . .
O1 C6 N2 123.0(2) . .
O1 C6 C7 123.5(2) . .
N2 C6 C7 113.4(2) . .
C6 C7 C8 113.0(2) . .
C6 C7 H7A 109.0 . .
C8 C7 H7A 109.0 . .
C6 C7 H7B 109.0 . .
C8 C7 H7B 109.0 . .
H7A C7 H7B 107.8 . .
C9 C8 C7 112.5(2) . .
C9 C8 H8A 109.1 . .
C7 C8 H8A 109.1 . .
C9 C8 H8B 109.1 . .
C7 C8 H8B 109.1 . .
H8A C8 H8B 107.8 . .
C8 C9 C10 113.5(2) . .
C8 C9 H9A 108.9 . .
C10 C9 H9A 108.9 . .
C8 C9 H9B 108.9 . .
C10 C9 H9B 108.9 . .
H9A C9 H9B 107.7 . .
C9 C10 C11 113.4(2) . .
C9 C10 H10A 108.9 . .
C11 C10 H10A 108.9 . .
C9 C10 H10B 108.9 . .
C11 C10 H10B 108.9 . .
H10A C10 H10B 107.7 . .
C12 C11 C10 112.9(3) . .
C12 C11 H11A 109.0 . .
C10 C11 H11A 109.0 . .
C12 C11 H11B 109.0 . .
C10 C11 H11B 109.0 . .
H11A C11 H11B 107.8 . .
C11 C12 C13 113.1(3) . .
C11 C12 H12A 109.0 . .
C13 C12 H12A 109.0 . .
C11 C12 H12B 109.0 . .
C13 C12 H12B 109.0 . .
H12A C12 H12B 107.8 . .
C14 C13 C12 112.4(2) . .
C14 C13 H13A 109.1 . .
C12 C13 H13A 109.1 . .
C14 C13 H13B 109.1 . .
C12 C13 H13B 109.1 . .
H13A C13 H13B 107.9 . .
C15 C14 C13 112.7(2) . .
C15 C14 H14A 109.0 . .
C13 C14 H14A 109.0 . .
C15 C14 H14B 109.0 . .
C13 C14 H14B 109.0 . .
H14A C14 H14B 107.8 . .
C14 C15 C16 111.2(2) . .
C14 C15 H15A 109.4 . .
C16 C15 H15A 109.4 . .
C14 C15 H15B 109.4 . .
C16 C15 H15B 109.4 . .
H15A C15 H15B 108.0 . .
C17 C16 C15 114.6(2) . .
C17 C16 H16A 108.6 . .
C15 C16 H16A 108.6 . .
C17 C16 H16B 108.6 . .
C15 C16 H16B 108.6 . .
H16A C16 H16B 107.6 . .
O2 C17 N3 121.2(2) . .
O2 C17 C16 121.9(2) . .
N3 C17 C16 116.9(2) . .
C22 C18 C19 118.57(19) . .
C22 C18 N3 117.69(18) . .
C19 C18 N3 123.6(2) . .
C20 C19 C18 118.2(2) . .
C20 C19 H19A 120.9 . .
C18 C19 H19A 120.9 . .
C21 C20 C19 120.4(2) . .
C21 C20 H20A 119.8 . .
C19 C20 H20A 119.8 . .
N4 C21 C20 121.9(2) . .
N4 C21 H21A 119.1 . .
C20 C21 H21A 119.1 . .
N4 C22 C18 122.72(19) . .
N4 C22 H22A 118.6 . .
C18 C22 H22A 118.6 . .
O4 C23 O3 123.97(19) . .
O4 C23 C24 120.68(18) . .
O3 C23 C24 115.25(18) . .
C31 C24 C25 118.83(19) . .
C31 C24 C23 120.98(18) . .
C25 C24 C23 120.11(19) . .
C26 C25 C24 120.91(19) . .
C26 C25 H25A 119.5 . .
C24 C25 H25A 119.5 . .
C25 C26 C28 119.93(18) . .
C25 C26 C27 120.48(19) . .
C28 C26 C27 119.59(18) . .
O6 C27 O5 125.32(19) . .
O6 C27 C26 119.8(2) . .
O5 C27 C26 114.84(18) . .
C26 C28 C29 119.74(19) . .
C26 C28 H28A 120.1 . .
C29 C28 H28A 120.1 . .
C31 C29 C28 119.65(19) . .
C31 C29 C30 119.16(18) . .
C28 C29 C30 121.18(19) . .
O8 C30 O7 123.8(2) . .
O8 C30 C29 123.0(2) . .
O7 C30 C29 113.13(18) . .
C24 C31 C29 120.91(18) . .
C24 C31 H31A 119.5 . .
C29 C31 H31A 119.5 . .
H9E O9 H9F 108.6 . .
H10D O10 H10E 108.3 . .

loop_
_geom_bond_atom_site_label_1
_geom_bond_atom_site_label_2
_geom_bond_distance
_geom_bond_site_symmetry_2
Zn O3 1.9382(14) .
Zn O5 1.9431(13) 1_455
Zn N4 2.0363(18) 1_355
Zn N1 2.088(2) .
O1 C6 1.220(3) .
O2 C17 1.230(3) .
O3 C23 1.292(2) .
O4 C23 1.229(2) .
O5 C27 1.282(3) .
O5 Zn 1.9431(13) 1_655
O6 C27 1.229(2) .
O7 C30 1.318(3) .
O7 H7C 0.84(2) .
O8 C30 1.217(2) .
N1 C5 1.343(3) .
N1 C1 1.348(3) .
N2 C6 1.370(3) .
N2 C4 1.405(3) .
N2 H2A 0.8600 .
N3 C17 1.344(3) .
N3 C18 1.416(3) .
N3 H3A 0.8600 .
N4 C21 1.339(3) .
N4 C22 1.343(3) .
N4 Zn 2.0363(18) 1_755
C1 C2 1.367(4) .
C1 H1A 0.9300 .
C2 C3 1.386(3) .
C2 H2B 0.9300 .
C3 C4 1.380(3) .
C3 H3B 0.9300 .
C4 C5 1.382(3) .
C5 H5A 0.9300 .
C6 C7 1.512(3) .
C7 C8 1.522(3) .
C7 H7A 0.9700 .
C7 H7B 0.9700 .
C8 C9 1.513(3) .
C8 H8A 0.9700 .
C8 H8B 0.9700 .
C9 C10 1.517(3) .
C9 H9A 0.9700 .
C9 H9B 0.9700 .
C10 C11 1.543(4) .
C10 H10A 0.9700 .
C10 H10B 0.9700 .
C11 C12 1.513(4) .
C11 H11A 0.9700 .
C11 H11B 0.9700 .
C12 C13 1.538(4) .
C12 H12A 0.9700 .
C12 H12B 0.9700 .
C13 C14 1.535(4) .
C13 H13A 0.9700 .
C13 H13B 0.9700 .
C14 C15 1.515(3) .
C14 H14A 0.9700 .
C14 H14B 0.9700 .
C15 C16 1.518(3) .
C15 H15A 0.9700 .
C15 H15B 0.9700 .
C16 C17 1.513(3) .
C16 H16A 0.9700 .
C16 H16B 0.9700 .
C18 C22 1.386(3) .
C18 C19 1.388(3) .
C19 C20 1.377(3) .
C19 H19A 0.9300 .
C20 C21 1.373(3) .
C20 H20A 0.9300 .
C21 H21A 0.9300 .
C22 H22A 0.9300 .
C23 C24 1.496(3) .
C24 C31 1.389(3) .
C24 C25 1.393(3) .
C25 C26 1.384(3) .
C25 H25A 0.9300 .
C26 C28 1.391(3) .
C26 C27 1.517(3) .
C28 C29 1.397(3) .
C28 H28A 0.9300 .
C29 C31 1.389(3) .
C29 C30 1.488(3) .
C31 H31A 0.9300 .
O9 H9E 0.8500 .
O9 H9F 0.8499 .
O10 H10D 0.8498 .
O10 H10E 0.8502 .
